data_2014105
loop_
_publ_author_name
'Averkiev, Boris B.'
'Timofeeva, Tatiana V.'
'Sheremetev, Aleksey B.'
'Shatunova, Elena V.'
'Antipin, Mikhail Yu.'

_publ_section_title
;
 Difurazano[3,4-<i>b</i>:3',4'-<i>f</i>]-4,5-diaza-1,8-dioxacyclododecine
 and an acyclic analogue
;
_journal_issue 7
_journal_name_full 'Acta Crystallographica Section C'
_journal_page_first o520
_journal_page_last o523
_journal_paper_doi 10.1107/S0108270104007541
_journal_volume 60
_journal_year 2004
_chemical_formula_iupac 'C8 H10 N6 O4'
_chemical_formula_moiety 'C8 H10 N6 O4'
_chemical_formula_sum 'C8 H10 N6 O4'
_chemical_formula_weight 254.22
_chemical_name_common
;
5,6,7,8,13,14-hexahydrobis[1,2,5]oxadiazolo[3,4-b:3',4'-f]
[1,8,4,5]dioxadiazacyclododecine
;
_chemical_name_systematic
;
6,9,14,17-tetraoxa-2,3,5,7,16,18-hexaazatricyclo[13.3.0.0^4,8^]octadeca-
4,7,15,18-tetraene
;
_space_group_IT_number 14
_symmetry_cell_setting monoclinic
_symmetry_space_group_name_Hall '-P 2yn'
_symmetry_space_group_name_H-M 'P 1 21/n 1'
_atom_sites_solution_hydrogens difmap
_atom_sites_solution_primary direct
_atom_sites_solution_secondary difmap
_audit_creation_method SHELXL97
_cell_angle_alpha 90.00
_cell_angle_beta 106.619(3)
_cell_angle_gamma 90.00
_cell_formula_units_Z 4
_cell_length_a 8.3331(12)
_cell_length_b 14.695(2)
_cell_length_c 9.2384(13)
_cell_measurement_reflns_used 908
_cell_measurement_temperature 110(2)
_cell_measurement_theta_max 29
_cell_measurement_theta_min 3
_cell_volume 1084.0(3)
_computing_cell_refinement 'SAINT-Plus (Bruker, 1998)'
_computing_data_collection 'SMART (Bruker, 1998)'
_computing_data_reduction SAINT-Plus
_computing_molecular_graphics SHELXTL
_computing_publication_material SHELXTL
_computing_structure_refinement SHELXTL
_computing_structure_solution 'SHELXTL (Sheldrick, 1998)'
_diffrn_ambient_temperature 110(2)
_diffrn_measured_fraction_theta_full 0.981
_diffrn_measured_fraction_theta_max 0.981
_diffrn_measurement_device_type 'Bruker SMART1000 CCD area-detector'
_diffrn_measurement_method '\f and \w'
_diffrn_radiation_monochromator graphite
_diffrn_radiation_source 'fine-focus sealed tube'
_diffrn_radiation_type MoK\a
_diffrn_radiation_wavelength 0.71073
_diffrn_reflns_av_R_equivalents 0.0246
_diffrn_reflns_av_sigmaI/netI 0.0261
_diffrn_reflns_limit_h_max 8
_diffrn_reflns_limit_h_min -10
_diffrn_reflns_limit_k_max 18
_diffrn_reflns_limit_k_min -16
_diffrn_reflns_limit_l_max 11
_diffrn_reflns_limit_l_min -9
_diffrn_reflns_number 4776
_diffrn_reflns_theta_full 26.01
_diffrn_reflns_theta_max 26.01
_diffrn_reflns_theta_min 2.69
_diffrn_standards_number 0
_exptl_absorpt_coefficient_mu 0.128
_exptl_absorpt_correction_T_max 0.965
_exptl_absorpt_correction_T_min 0.882
_exptl_absorpt_correction_type multi-scan
_exptl_absorpt_process_details '(SADABS; Sheldrick, 1998)'
_exptl_crystal_colour colourless
_exptl_crystal_density_diffrn 1.558
_exptl_crystal_density_meas ?
_exptl_crystal_density_method 'not measured'
_exptl_crystal_description 'rectangular prism'
_exptl_crystal_F_000 528
_exptl_crystal_size_max 0.4
_exptl_crystal_size_mid 0.3
_exptl_crystal_size_min 0.3
_refine_diff_density_max 0.528
_refine_diff_density_min -0.344
_refine_ls_extinction_method none
_refine_ls_goodness_of_fit_ref 1.064
_refine_ls_hydrogen_treatment refall
_refine_ls_matrix_type full
_refine_ls_number_parameters 203
_refine_ls_number_reflns 2100
_refine_ls_number_restraints 0
_refine_ls_restrained_S_all 1.064
_refine_ls_R_factor_all 0.0616
_refine_ls_R_factor_gt 0.0557
_refine_ls_shift/su_max 0.001
_refine_ls_shift/su_mean 0.000
_refine_ls_structure_factor_coef Fsqd
_refine_ls_weighting_details 'calc w = 1/[\s^2^(Fo^2^)+(0.1347P)^2^] where P=(Fo^2^+2Fc^2^)/3'
_refine_ls_weighting_scheme calc
_refine_ls_wR_factor_gt 0.1592
_refine_ls_wR_factor_ref 0.1713
_reflns_number_gt 1757
_reflns_number_total 2100
_reflns_threshold_expression I>2\s(I)
_cod_data_source_file bm1564.cif
_cod_data_source_block I
_cod_depositor_comments
;
The following automatic conversions were performed:
'_symmetry_cell_setting' value 'Monoclinic' changed to 'monoclinic'
according to '/home/saulius/struct/CIF-dictionaries/cif_core.dic'
dictionary named 'cif_core.dic' version 2.4.1 from 2010-06-29.

Automatic conversion script
Id: cif_fix_enum 1527 2010-12-29 10:47:43Z saulius 

The following automatic conversions were performed:

'_symmetry_cell_setting' value 'Monoclinic' changed to 'monoclinic'
according to /home/saulius/struct/CIF-dictionaries/cif_core.dic
dictionary named 'cif_core.dic' version 2.4.1 from 2010-06-29.

Automatic conversion script
Id: cif_fix_values 1715 2011-07-08 13:25:40Z adriana 

The following automatic conversions were performed:

'_exptl_crystal_density_meas' value 'not measured' was changed to '?'
- the value is perceived as not measured.

Automatic conversion script
Id: cif_fix_values 3008 2015-01-20 13:52:24Z robertas 
;
_cod_original_cell_volume 1084.1(3)
_cod_original_sg_symbol_H-M 'P 21/n'
_cod_database_code 2014105
_cod_database_fobs_code 2014105

loop_
_symmetry_equiv_pos_as_xyz
'x, y, z'
'-x+1/2, y+1/2, -z+1/2'
'-x, -y, -z'
'x-1/2, -y-1/2, z-1/2'

loop_
_atom_site_label
_atom_site_fract_x
_atom_site_fract_y
_atom_site_fract_z
_atom_site_U_iso_or_equiv
_atom_site_adp_type
_atom_site_calc_flag
_atom_site_refinement_flags
_atom_site_occupancy
_atom_site_disorder_assembly
_atom_site_disorder_group
_atom_site_type_symbol
O1 0.48627(16) 0.22906(8) 0.72669(14) 0.0239(4) Uani d . 1 . . O
N1 0.59616(19) 0.42285(11) 0.69846(17) 0.0232(4) Uani d . 1 . . N
C1 0.4954(2) 0.36905(11) 0.58685(19) 0.0211(4) Uani d . 1 . . C
H1 0.592(3) 0.4787(16) 0.682(3) 0.032(6) Uiso d . 1 . . H
O2 0.51203(16) 0.27300(8) 1.05979(14) 0.0266(4) Uani d . 1 . . O
N2 0.6012(2) 0.40317(10) 0.84990(17) 0.0233(4) Uani d . 1 . . N
C2 0.4487(2) 0.27524(11) 0.59753(19) 0.0205(4) Uani d . 1 . . C
H2 0.664(3) 0.3558(14) 0.885(2) 0.026(5) Uiso d . 1 . . H
O3 0.35966(15) 0.31780(8) 0.36702(13) 0.0253(4) Uani d . 1 . . O
N3 0.43830(19) 0.39450(10) 0.44589(16) 0.0238(4) Uani d . 1 . . N
C3 0.4506(2) 0.40055(12) 0.88437(19) 0.0235(4) Uani d . 1 . . C
O4 0.20130(16) 0.42704(10) 0.89576(15) 0.0308(4) Uani d . 1 . . O
N4 0.36684(19) 0.24461(10) 0.46486(16) 0.0231(4) Uani d . 1 . . N
C4 0.4080(2) 0.33823(12) 0.98749(19) 0.0245(4) Uani d . 1 . . C
C5 0.4478(3) 0.13186(12) 0.7157(2) 0.0245(4) Uani d . 1 . . C
N5 0.32493(19) 0.45487(10) 0.82804(17) 0.0276(4) Uani d . 1 . . N
H5B 0.524(2) 0.1027(12) 0.664(2) 0.017(5) Uiso d . 1 . . H
H5A 0.331(3) 0.1261(13) 0.658(3) 0.028(5) Uiso d . 1 . . H
C6 0.4773(2) 0.09709(12) 0.8751(2) 0.0233(4) Uani d . 1 . . C
N6 0.2576(2) 0.35470(11) 0.99436(18) 0.0300(4) Uani d . 1 . . N
H6B 0.468(2) 0.0322(14) 0.866(2) 0.027(5) Uiso d . 1 . . H
H6A 0.588(3) 0.1094(14) 0.936(2) 0.022(5) Uiso d . 1 . . H
C7 0.3523(2) 0.13480(12) 0.9554(2) 0.0266(5) Uani d . 1 . . C
H7B 0.265(3) 0.1716(14) 0.881(3) 0.032(6) Uiso d . 1 . . H
H7A 0.289(3) 0.0857(14) 0.986(3) 0.030(5) Uiso d . 1 . . H
C8 0.4304(3) 0.19079(13) 1.0952(2) 0.0295(5) Uani d . 1 . . C
H8B 0.522(3) 0.1545(17) 1.168(3) 0.040(6) Uiso d . 1 . . H
H8A 0.350(3) 0.2103(16) 1.150(3) 0.036(6) Uiso d . 1 . . H

loop_
_atom_site_aniso_label
_atom_site_aniso_U_11
_atom_site_aniso_U_22
_atom_site_aniso_U_33
_atom_site_aniso_U_12
_atom_site_aniso_U_13
_atom_site_aniso_U_23
O1 0.0333(8) 0.0239(7) 0.0137(6) -0.0031(5) 0.0054(5) 0.0020(5)
N1 0.0299(9) 0.0246(8) 0.0151(8) -0.0031(6) 0.0063(6) 0.0015(6)
C1 0.0224(9) 0.0250(9) 0.0162(8) 0.0003(7) 0.0062(7) -0.0004(7)
O2 0.0319(8) 0.0288(7) 0.0192(7) 0.0007(5) 0.0074(6) 0.0041(5)
N2 0.0294(9) 0.0263(8) 0.0142(8) 0.0013(6) 0.0064(7) 0.0017(6)
C2 0.0218(9) 0.0254(9) 0.0159(9) 0.0003(6) 0.0076(7) 0.0005(6)
O3 0.0343(8) 0.0258(7) 0.0147(6) -0.0028(5) 0.0054(6) 0.0011(5)
N3 0.0292(8) 0.0261(8) 0.0159(8) -0.0027(6) 0.0060(6) -0.0009(6)
C3 0.0292(10) 0.0270(9) 0.0129(8) -0.0007(7) 0.0037(7) -0.0045(6)
O4 0.0272(7) 0.0391(8) 0.0263(7) 0.0048(5) 0.0083(6) 0.0001(6)
N4 0.0274(8) 0.0273(8) 0.0151(8) -0.0010(6) 0.0068(7) 0.0027(6)
C4 0.0297(10) 0.0292(9) 0.0147(8) 0.0015(7) 0.0064(7) -0.0014(7)
C5 0.0333(11) 0.0221(9) 0.0186(9) -0.0031(7) 0.0084(8) -0.0009(7)
N5 0.0321(9) 0.0296(9) 0.0211(8) 0.0019(7) 0.0077(7) -0.0010(6)
C6 0.0275(10) 0.0251(10) 0.0180(9) 0.0019(7) 0.0078(8) 0.0033(7)
N6 0.0335(9) 0.0368(9) 0.0212(8) 0.0009(7) 0.0100(7) -0.0002(7)
C7 0.0299(10) 0.0292(10) 0.0229(10) 0.0000(8) 0.0113(8) 0.0018(7)
C8 0.0380(12) 0.0325(11) 0.0207(9) -0.0027(8) 0.0125(9) 0.0055(7)

loop_
_atom_type_symbol
_atom_type_description
_atom_type_scat_dispersion_real
_atom_type_scat_dispersion_imag
_atom_type_scat_source
C C 0.0033 0.0016 'International Tables Vol C Tables 4.2.6.8 and 6.1.1.4'
H H 0.0000 0.0000 'International Tables Vol C Tables 4.2.6.8 and 6.1.1.4'
N N 0.0061 0.0033 'International Tables Vol C Tables 4.2.6.8 and 6.1.1.4'
O O 0.0106 0.0060 'International Tables Vol C Tables 4.2.6.8 and 6.1.1.4'

loop_
_geom_angle_atom_site_label_1
_geom_angle_atom_site_label_2
_geom_angle_atom_site_label_3
_geom_angle
_geom_angle_publ_flag
C2 O1 C5 116.48(14) no
C1 N1 N2 117.47(14) no
C1 N1 H1 116.4(16) no
N2 N1 H1 111.7(16) no
N3 C1 N1 123.50(15) no
N3 C1 C2 108.24(15) no
N1 C1 C2 127.99(15) no
C4 O2 C8 115.19(15) no
C3 N2 N1 117.45(14) no
C3 N2 H2 112.3(14) no
N1 N2 H2 111.7(14) no
N4 C2 O1 126.46(16) no
N4 C2 C1 110.19(15) no
O1 C2 C1 123.35(16) no
N4 O3 N3 110.90(12) no
C1 N3 O3 105.74(13) no
N5 C3 N2 124.85(16) no
N5 C3 C4 109.42(16) no
N2 C3 C4 125.73(16) no
N6 O4 N5 111.10(13) no
C2 N4 O3 104.92(14) no
N6 C4 O2 127.45(16) no
N6 C4 C3 109.85(16) no
O2 C4 C3 122.69(15) no
O1 C5 C6 106.95(14) no
O1 C5 H5B 107.2(10) no
C6 C5 H5B 112.1(11) no
O1 C5 H5A 106.8(12) no
C6 C5 H5A 111.4(13) no
H5B C5 H5A 112.0(17) no
C3 N5 O4 104.56(14) no
C5 C6 C7 113.77(15) no
C5 C6 H6B 105.5(13) no
C7 C6 H6B 110.6(12) no
C5 C6 H6A 111.8(13) no
C7 C6 H6A 108.8(13) no
H6B C6 H6A 106.1(17) no
C4 N6 O4 105.08(14) no
C8 C7 C6 114.89(16) no
C8 C7 H7B 110.1(12) no
C6 C7 H7B 108.6(12) no
C8 C7 H7A 106.6(13) no
C6 C7 H7A 111.5(13) no
H7B C7 H7A 104.6(17) no
O2 C8 C7 111.78(15) no
O2 C8 H8B 105.6(13) no
C7 C8 H8B 109.7(14) no
O2 C8 H8A 107.5(13) no
C7 C8 H8A 113.7(13) no
H8B C8 H8A 108(2) no

loop_
_geom_bond_atom_site_label_1
_geom_bond_atom_site_label_2
_geom_bond_site_symmetry_2
_geom_bond_distance
_geom_bond_publ_flag
O1 C2 . 1.330(2) yes
O1 C5 . 1.461(2) no
N1 C1 . 1.378(2) yes
N1 N2 . 1.417(2) yes
N1 H1 . 0.83(2) no
C1 N3 . 1.307(2) yes
C1 C2 . 1.443(2) yes
O2 C4 . 1.336(2) yes
O2 C8 . 1.469(2) no
N2 C3 . 1.381(2) yes
N2 H2 . 0.87(2) no
C2 N4 . 1.301(2) yes
O3 N4 . 1.3951(18) yes
O3 N3 . 1.3991(19) yes
C3 N5 . 1.301(2) yes
C3 C4 . 1.437(2) yes
O4 N6 . 1.391(2) yes
O4 N5 . 1.410(2) yes
C4 N6 . 1.296(2) yes
C5 C6 . 1.512(2) no
C5 H5B . 1.00(2) no
C5 H5A . 0.97(2) no
C6 C7 . 1.544(2) no
C6 H6B . 0.96(2) no
C6 H6A . 0.95(2) no
C7 C8 . 1.512(3) no
C7 H7B . 1.01(2) no
C7 H7A . 0.98(2) no
C8 H8B . 1.01(3) no
C8 H8A . 0.99(2) no

loop_
_geom_hbond_atom_site_label_D
_geom_hbond_atom_site_label_H
_geom_hbond_atom_site_label_A
_geom_hbond_site_symmetry_A
_geom_hbond_distance_DH
_geom_hbond_distance_HA
_geom_hbond_distance_DA
_geom_hbond_angle_DHA
N1 H1 N3 3_666 0.83(2) 2.18(2) 2.974(2) 159(2)
N2 H2 N4 4_666 0.87(2) 2.21(2) 3.066(2) 167(2)

loop_
_geom_torsion_atom_site_label_1
_geom_torsion_atom_site_label_2
_geom_torsion_atom_site_label_3
_geom_torsion_atom_site_label_4
_geom_torsion
_geom_torsion_publ_flag
N2 N1 C1 N3 158.21(17) no
N2 N1 C1 C2 -28.6(2) no
C1 N1 N2 C3 -54.6(2) no
C5 O1 C2 N4 7.2(3) no
C5 O1 C2 C1 -172.84(15) no
N3 C1 C2 N4 0.8(2) no
N1 C1 C2 N4 -173.18(16) no
N3 C1 C2 O1 -179.18(15) no
N1 C1 C2 O1 6.8(3) no
N1 C1 N3 O3 173.05(15) no
C2 C1 N3 O3 -1.27(18) no
N4 O3 N3 C1 1.36(17) no
N1 N2 C3 N5 -37.7(2) no
N1 N2 C3 C4 142.53(17) no
O1 C2 N4 O3 -179.96(15) no
C1 C2 N4 O3 0.05(18) no
N3 O3 N4 C2 -0.85(17) no
C8 O2 C4 N6 28.3(2) no
C8 O2 C4 C3 -150.06(17) no
N5 C3 C4 N6 -0.2(2) no
N2 C3 C4 N6 179.60(16) no
N5 C3 C4 O2 178.41(15) no
N2 C3 C4 O2 -1.8(3) no
C2 O1 C5 C6 -172.00(14) no
N2 C3 N5 O4 -179.80(15) no
C4 C3 N5 O4 0.04(19) no
N6 O4 N5 C3 0.16(19) no
O1 C5 C6 C7 67.3(2) no
O2 C4 N6 O4 -178.24(16) no
C3 C4 N6 O4 0.32(19) no
N5 O4 N6 C4 -0.31(19) no
C5 C6 C7 C8 -117.93(18) no
C4 O2 C8 C7 72.4(2) no
C6 C7 C8 O2 62.6(2) no

loop_
_cod_related_entry_id
_cod_related_entry_database
_cod_related_entry_code
1 ChemSpider 21134196
